data_2238210
loop_
_publ_author_name
'Yusof, Mohd Sukeri Mohd'
'Razali, Nur Rafikah'
'Arshad, Suhana'
'Rahman, Azhar Abdul'
'Razak, Ibrahim Abdul'

_publ_section_title
;
 <i>N</i>-[(3-Ethylphenyl)carbamothioyl]-2,2-diphenylacetamide
;
_journal_coeditor_code LH5616
_journal_issue 7
_journal_name_full 'Acta Crystallographica Section E'
_journal_page_first o1016
_journal_page_last o1017
_journal_paper_doi 10.1107/S1600536813014268
_journal_volume 69
_journal_year 2013
_chemical_formula_iupac 'C23 H22 N2 O S'
_chemical_formula_moiety 'C23 H22 N2 O S'
_chemical_formula_sum 'C23 H22 N2 O S'
_chemical_formula_weight 374.49
_chemical_name_systematic
;
<i>N</i>-[(3-Ethylphenyl)carbamothioyl]-2,2-diphenylacetamide
;
_space_group_IT_number 33
_symmetry_cell_setting orthorhombic
_symmetry_space_group_name_Hall 'P 2c -2n'
_symmetry_space_group_name_H-M 'P n a 21'
_atom_sites_solution_hydrogens geom
_atom_sites_solution_primary direct
_atom_sites_solution_secondary difmap
_audit_creation_method SHELXL-97
_cell_angle_alpha 90.00
_cell_angle_beta 90.00
_cell_angle_gamma 90.00
_cell_formula_units_Z 4
_cell_length_a 10.0608(2)
_cell_length_b 17.9092(5)
_cell_length_c 10.8495(3)
_cell_measurement_reflns_used 2145
_cell_measurement_temperature 100.0(10)
_cell_measurement_theta_max 32.55
_cell_measurement_theta_min 2.99
_cell_volume 1954.87(9)
_computing_cell_refinement 'SAINT (Bruker, 2009)'
_computing_data_collection 'APEX2 (Bruker, 2009)'
_computing_data_reduction 'SAINT (Bruker, 2009)'
_computing_molecular_graphics 'SHELXTL (Sheldrick, 2008)'
_computing_publication_material
;
SHELXTL (Sheldrick, 2008) and PLATON (Spek, 2009)
;
_computing_structure_refinement 'SHELXTL (Sheldrick, 2008)'
_computing_structure_solution 'SHELXTL (Sheldrick, 2008)'
_diffrn_ambient_temperature 100.0(10)
_diffrn_measured_fraction_theta_full 1.000
_diffrn_measured_fraction_theta_max 1.000
_diffrn_measurement_device_type
;
Bruker SMART APEXII CCD area-detector
;
_diffrn_measurement_method '\f and \w scans'
_diffrn_radiation_monochromator graphite
_diffrn_radiation_source 'fine-focus sealed tube'
_diffrn_radiation_type MoK\a
_diffrn_radiation_wavelength 0.71073
_diffrn_reflns_av_R_equivalents 0.0711
_diffrn_reflns_av_sigmaI/netI 0.1018
_diffrn_reflns_limit_h_max 12
_diffrn_reflns_limit_h_min -13
_diffrn_reflns_limit_k_max 19
_diffrn_reflns_limit_k_min -23
_diffrn_reflns_limit_l_max 14
_diffrn_reflns_limit_l_min -13
_diffrn_reflns_number 11560
_diffrn_reflns_theta_full 27.50
_diffrn_reflns_theta_max 27.50
_diffrn_reflns_theta_min 2.19
_diffrn_standards_number 0
_exptl_absorpt_coefficient_mu 0.180
_exptl_absorpt_correction_T_max 0.9832
_exptl_absorpt_correction_T_min 0.9551
_exptl_absorpt_correction_type multi-scan
_exptl_absorpt_process_details '(<i>SADABS</i>; Bruker, 2009)'
_exptl_crystal_colour colourless
_exptl_crystal_density_diffrn 1.272
_exptl_crystal_density_method 'not measured'
_exptl_crystal_description plate
_exptl_crystal_F_000 792
_exptl_crystal_size_max 0.26
_exptl_crystal_size_mid 0.23
_exptl_crystal_size_min 0.09
_refine_diff_density_max 0.439
_refine_diff_density_min -0.319
_refine_ls_abs_structure_details 'Flack (1983), 1761 Friedel pairs'
_refine_ls_abs_structure_Flack 0.17(9)
_refine_ls_extinction_method none
_refine_ls_goodness_of_fit_ref 0.989
_refine_ls_hydrogen_treatment mixed
_refine_ls_matrix_type full
_refine_ls_number_parameters 253
_refine_ls_number_reflns 4121
_refine_ls_number_restraints 1
_refine_ls_restrained_S_all 0.989
_refine_ls_R_factor_all 0.0957
_refine_ls_R_factor_gt 0.0568
_refine_ls_shift/su_max 0.000
_refine_ls_shift/su_mean 0.000
_refine_ls_structure_factor_coef Fsqd
_refine_ls_weighting_details 'calc w=1/[\s^2^(Fo^2^)+(0.0368P)^2^] where P=(Fo^2^+2Fc^2^)/3'
_refine_ls_weighting_scheme calc
_refine_ls_wR_factor_gt 0.0863
_refine_ls_wR_factor_ref 0.0979
_reflns_number_gt 2885
_reflns_number_total 4121
_reflns_threshold_expression I>2\s(I)
_cod_data_source_file lh5616.cif
_cod_data_source_block I
_cod_database_code 2238210
_cod_database_fobs_code 2238210

loop_
_symmetry_equiv_pos_as_xyz
'x, y, z'
'-x, -y, z+1/2'
'x+1/2, -y+1/2, z'
'-x+1/2, y+1/2, z+1/2'

loop_
_atom_site_type_symbol
_atom_site_label
_atom_site_fract_x
_atom_site_fract_y
_atom_site_fract_z
_atom_site_U_iso_or_equiv
_atom_site_adp_type
_atom_site_calc_flag
_atom_site_refinement_flags
_atom_site_occupancy
_atom_site_symmetry_multiplicity
S S1 0.31660(6) 0.86772(5) 0.55685(8) 0.0304(2) Uani d . 1 1
O O1 0.67282(17) 0.76358(11) 0.36156(18) 0.0183(5) Uani d . 1 1
N N1 0.4543(2) 0.79237(14) 0.3925(2) 0.0167(6) Uani d . 1 1
N N2 0.5813(2) 0.84342(13) 0.5464(2) 0.0171(6) Uani d . 1 1
C C1 0.4471(3) 0.60946(17) 0.3775(3) 0.0228(8) Uani d . 1 1
H H1A 0.5140 0.6275 0.4317 0.027 Uiso calc R 1 1
C C2 0.3680(3) 0.54945(18) 0.4134(3) 0.0273(8) Uani d . 1 1
H H2A 0.3806 0.5270 0.4919 0.033 Uiso calc R 1 1
C C3 0.2716(3) 0.52269(19) 0.3353(3) 0.0288(9) Uani d . 1 1
H H3A 0.2173 0.4819 0.3599 0.035 Uiso calc R 1 1
C C4 0.2539(3) 0.55506(19) 0.2211(3) 0.0267(8) Uani d . 1 1
H H4A 0.1879 0.5362 0.1667 0.032 Uiso calc R 1 1
C C5 0.3322(3) 0.61505(17) 0.1855(3) 0.0218(7) Uani d . 1 1
H H5A 0.3193 0.6373 0.1069 0.026 Uiso calc R 1 1
C C6 0.4296(3) 0.64289(17) 0.2643(3) 0.0159(7) Uani d . 1 1
C C7 0.5123(3) 0.70924(15) 0.2215(3) 0.0151(6) Uani d . 1 1
H H7A 0.4535 0.7410 0.1689 0.018 Uiso calc R 1 1
C C8 0.6323(3) 0.68784(16) 0.1434(3) 0.0153(7) Uani d . 1 1
C C9 0.6652(3) 0.73113(17) 0.0418(3) 0.0228(7) Uani d . 1 1
H H9A 0.6124 0.7734 0.0217 0.027 Uiso calc R 1 1
C C10 0.7742(3) 0.7136(2) -0.0309(3) 0.0269(8) Uani d . 1 1
H H10A 0.7961 0.7440 -0.0997 0.032 Uiso calc R 1 1
C C11 0.8512(3) 0.65166(19) -0.0030(3) 0.0260(8) Uani d . 1 1
H H11A 0.9252 0.6390 -0.0532 0.031 Uiso calc R 1 1
C C12 0.8195(3) 0.60861(19) 0.0980(3) 0.0289(8) Uani d . 1 1
H H12A 0.8725 0.5664 0.1180 0.035 Uiso calc R 1 1
C C13 0.7102(3) 0.62655(18) 0.1710(3) 0.0229(7) Uani d . 1 1
H H13A 0.6891 0.5964 0.2404 0.028 Uiso calc R 1 1
C C14 0.5563(3) 0.75715(16) 0.3310(3) 0.0133(6) Uani d . 1 1
C C15 0.4590(3) 0.83515(16) 0.5009(3) 0.0161(7) Uani d . 1 1
C C16 0.6292(3) 0.87797(16) 0.6550(3) 0.0174(7) Uani d . 1 1
C C17 0.7605(3) 0.86083(17) 0.6841(3) 0.0228(8) Uani d . 1 1
H H17A 0.8072 0.8263 0.6336 0.027 Uiso calc R 1 1
C C18 0.8250(3) 0.89224(18) 0.7834(3) 0.0262(8) Uani d . 1 1
C C19 0.7545(3) 0.94264(19) 0.8556(3) 0.0290(8) Uani d . 1 1
H H19A 0.7969 0.9658 0.9238 0.035 Uiso calc R 1 1
C C20 0.6235(3) 0.95954(19) 0.8292(3) 0.0279(8) Uani d . 1 1
H H20A 0.5763 0.9934 0.8805 0.034 Uiso calc R 1 1
C C21 0.5598(3) 0.92747(17) 0.7284(3) 0.0215(7) Uani d . 1 1
H H21A 0.4699 0.9395 0.7103 0.026 Uiso calc R 1 1
C C22 0.9695(3) 0.8747(2) 0.8103(4) 0.0425(11) Uani d . 1 1
H H22A 0.9778 0.8621 0.8989 0.051 Uiso calc R 1 1
H H22B 1.0225 0.9204 0.7956 0.051 Uiso calc R 1 1
C C23 1.0305(3) 0.8111(2) 0.7353(3) 0.0440(11) Uani d . 1 1
H H23A 1.1230 0.8036 0.7608 0.066 Uiso calc R 1 1
H H23B 1.0277 0.8239 0.6475 0.066 Uiso calc R 1 1
H H23C 0.9799 0.7652 0.7495 0.066 Uiso calc R 1 1
H H1N1 0.379(3) 0.7853(15) 0.366(3) 0.019(9) Uiso d . 1 1
H H1N2 0.640(3) 0.8181(17) 0.500(3) 0.025(9) Uiso d . 1 1

loop_
_atom_site_aniso_label
_atom_site_aniso_U_11
_atom_site_aniso_U_22
_atom_site_aniso_U_33
_atom_site_aniso_U_12
_atom_site_aniso_U_13
_atom_site_aniso_U_23
S1 0.0143(3) 0.0422(5) 0.0348(5) 0.0050(4) 0.0033(4) -0.0157(5)
O1 0.0112(9) 0.0225(12) 0.0212(11) 0.0009(9) -0.0011(10) -0.0068(10)
N1 0.0095(12) 0.0191(15) 0.0214(15) -0.0001(11) -0.0041(12) -0.0051(12)
N2 0.0100(11) 0.0222(14) 0.0191(13) 0.0018(10) 0.0008(13) -0.0076(14)
C1 0.0232(17) 0.0190(19) 0.0263(19) -0.0023(14) -0.0034(15) 0.0008(16)
C2 0.035(2) 0.025(2) 0.0213(17) 0.0008(16) 0.0088(16) 0.0028(17)
C3 0.0222(16) 0.026(2) 0.039(2) -0.0070(14) 0.0067(18) 0.0000(18)
C4 0.0216(16) 0.027(2) 0.0316(19) -0.0109(15) -0.0075(16) -0.0021(18)
C5 0.0221(16) 0.025(2) 0.0177(16) -0.0007(14) -0.0055(14) 0.0040(15)
C6 0.0173(15) 0.0175(18) 0.0130(15) 0.0045(13) 0.0037(13) -0.0005(14)
C7 0.0157(14) 0.0151(16) 0.0144(15) 0.0010(12) -0.0018(13) 0.0006(14)
C8 0.0161(14) 0.0185(17) 0.0114(15) -0.0049(13) -0.0016(13) -0.0035(14)
C9 0.0164(15) 0.0286(18) 0.0233(17) -0.0023(13) -0.0078(15) 0.0042(17)
C10 0.0249(17) 0.037(2) 0.0183(18) -0.0127(15) 0.0014(15) 0.0005(17)
C11 0.0171(15) 0.035(2) 0.0259(19) -0.0096(15) 0.0067(15) -0.0141(18)
C12 0.0235(17) 0.0252(19) 0.038(2) 0.0031(15) 0.0038(17) -0.0054(17)
C13 0.0240(16) 0.0197(18) 0.0251(18) 0.0020(13) 0.0051(14) 0.0009(16)
C14 0.0157(13) 0.0101(16) 0.0140(14) -0.0014(12) 0.0021(13) 0.0044(13)
C15 0.0142(14) 0.0149(17) 0.0192(16) -0.0001(12) 0.0033(13) 0.0034(15)
C16 0.0176(14) 0.0153(17) 0.0192(17) -0.0038(13) 0.0002(14) -0.0003(15)
C17 0.0189(15) 0.0226(19) 0.0269(18) -0.0020(14) 0.0027(15) -0.0025(16)
C18 0.0278(16) 0.0238(19) 0.0269(18) -0.0064(15) -0.0091(16) 0.0055(17)
C19 0.044(2) 0.025(2) 0.0185(16) -0.0138(17) -0.0059(17) 0.0016(17)
C20 0.0384(18) 0.025(2) 0.0202(17) 0.0013(16) 0.0034(17) -0.0042(16)
C21 0.0225(15) 0.0230(19) 0.0190(16) 0.0021(14) 0.0013(15) -0.0007(16)
C22 0.036(2) 0.038(2) 0.053(3) -0.0038(18) -0.024(2) -0.004(2)
C23 0.0202(18) 0.086(3) 0.025(2) 0.004(2) -0.0051(16) 0.003(2)

loop_
_atom_type_symbol
_atom_type_description
_atom_type_scat_dispersion_real
_atom_type_scat_dispersion_imag
_atom_type_scat_source
C C 0.0033 0.0016 'International Tables Vol C Tables 4.2.6.8 and 6.1.1.4'
H H 0.0000 0.0000 'International Tables Vol C Tables 4.2.6.8 and 6.1.1.4'
N N 0.0061 0.0033 'International Tables Vol C Tables 4.2.6.8 and 6.1.1.4'
O O 0.0106 0.0060 'International Tables Vol C Tables 4.2.6.8 and 6.1.1.4'
S S 0.1246 0.1234 'International Tables Vol C Tables 4.2.6.8 and 6.1.1.4'

loop_
_geom_angle_atom_site_label_1
_geom_angle_atom_site_label_2
_geom_angle_atom_site_label_3
_geom_angle
C14 N1 C15 129.1(2)
C14 N1 H1N1 117(2)
C15 N1 H1N1 114(2)
C15 N2 C16 132.1(3)
C15 N2 H1N2 109.9(18)
C16 N2 H1N2 117.7(18)
C6 C1 C2 120.7(3)
C6 C1 H1A 119.6
C2 C1 H1A 119.6
C3 C2 C1 120.0(3)
C3 C2 H2A 120.0
C1 C2 H2A 120.0
C2 C3 C4 119.9(3)
C2 C3 H3A 120.0
C4 C3 H3A 120.0
C3 C4 C5 120.1(3)
C3 C4 H4A 119.9
C5 C4 H4A 119.9
C4 C5 C6 120.4(3)
C4 C5 H5A 119.8
C6 C5 H5A 119.8
C1 C6 C5 118.8(3)
C1 C6 C7 122.7(3)
C5 C6 C7 118.5(3)
C6 C7 C8 114.0(2)
C6 C7 C14 111.0(2)
C8 C7 C14 110.1(2)
C6 C7 H7A 107.1
C8 C7 H7A 107.1
C14 C7 H7A 107.1
C13 C8 C9 118.7(3)
C13 C8 C7 121.9(3)
C9 C8 C7 119.4(3)
C10 C9 C8 120.9(3)
C10 C9 H9A 119.5
C8 C9 H9A 119.5
C11 C10 C9 120.0(3)
C11 C10 H10A 120.0
C9 C10 H10A 120.0
C12 C11 C10 119.5(3)
C12 C11 H11A 120.3
C10 C11 H11A 120.3
C11 C12 C13 120.4(3)
C11 C12 H12A 119.8
C13 C12 H12A 119.8
C8 C13 C12 120.5(3)
C8 C13 H13A 119.7
C12 C13 H13A 119.7
O1 C14 N1 122.6(3)
O1 C14 C7 122.7(2)
N1 C14 C7 114.7(2)
N2 C15 N1 113.7(2)
N2 C15 S1 128.4(2)
N1 C15 S1 117.9(2)
C21 C16 C17 119.4(3)
C21 C16 N2 126.0(3)
C17 C16 N2 114.5(3)
C18 C17 C16 122.3(3)
C18 C17 H17A 118.9
C16 C17 H17A 118.9
C17 C18 C19 117.7(3)
C17 C18 C22 121.2(3)
C19 C18 C22 121.0(3)
C20 C19 C18 120.8(3)
C20 C19 H19A 119.6
C18 C19 H19A 119.6
C19 C20 C21 120.7(3)
C19 C20 H20A 119.6
C21 C20 H20A 119.6
C16 C21 C20 119.0(3)
C16 C21 H21A 120.5
C20 C21 H21A 120.5
C18 C22 C23 115.9(3)
C18 C22 H22A 108.3
C23 C22 H22A 108.3
C18 C22 H22B 108.3
C23 C22 H22B 108.3
H22A C22 H22B 107.4
C22 C23 H23A 109.5
C22 C23 H23B 109.5
H23A C23 H23B 109.5
C22 C23 H23C 109.5
H23A C23 H23C 109.5
H23B C23 H23C 109.5

loop_
_geom_bond_atom_site_label_1
_geom_bond_atom_site_label_2
_geom_bond_distance
S1 C15 1.662(3)
O1 C14 1.224(3)
N1 C14 1.377(3)
N1 C15 1.404(4)
N1 H1N1 0.82(3)
N2 C15 1.334(3)
N2 C16 1.416(4)
N2 H1N2 0.90(3)
C1 C6 1.378(4)
C1 C2 1.393(4)
C1 H1A 0.9500
C2 C3 1.374(4)
C2 H2A 0.9500
C3 C4 1.380(5)
C3 H3A 0.9500
C4 C5 1.387(4)
C4 H4A 0.9500
C5 C6 1.392(4)
C5 H5A 0.9500
C6 C7 1.523(4)
C7 C8 1.524(4)
C7 C14 1.531(4)
C7 H7A 1.0000
C8 C13 1.382(4)
C8 C9 1.388(4)
C9 C10 1.387(4)
C9 H9A 0.9500
C10 C11 1.386(5)
C10 H10A 0.9500
C11 C12 1.378(4)
C11 H11A 0.9500
C12 C13 1.393(4)
C12 H12A 0.9500
C13 H13A 0.9500
C16 C21 1.381(4)
C16 C17 1.391(4)
C17 C18 1.379(4)
C17 H17A 0.9500
C18 C19 1.389(5)
C18 C22 1.516(4)
C19 C20 1.383(4)
C19 H19A 0.9500
C20 C21 1.392(4)
C20 H20A 0.9500
C21 H21A 0.9500
C22 C23 1.528(5)
C22 H22A 0.9900
C22 H22B 0.9900
C23 H23A 0.9800
C23 H23B 0.9800
C23 H23C 0.9800

loop_
_geom_hbond_atom_site_label_D
_geom_hbond_atom_site_label_H
_geom_hbond_atom_site_label_A
_geom_hbond_site_symmetry_A
_geom_hbond_distance_DH
_geom_hbond_distance_HA
_geom_hbond_distance_DA
_geom_hbond_angle_DHA
_geom_hbond_publ_flag
N2 H1N2 O1 . 0.90(3) 1.82(3) 2.630(3) 148(3) yes
C21 H21A S1 . 0.9500 2.6100 3.255(3) 126.00 yes
N1 H1N1 O1 3_465 0.82(3) 2.25(3) 3.023(3) 157(3) yes
C7 H7A Cg 4_465 1.00 2.87 3.844(3) 166 yes

loop_
_geom_torsion_atom_site_label_1
_geom_torsion_atom_site_label_2
_geom_torsion_atom_site_label_3
_geom_torsion_atom_site_label_4
_geom_torsion
C6 C1 C2 C3 0.4(5)
C1 C2 C3 C4 0.3(5)
C2 C3 C4 C5 -0.7(5)
C3 C4 C5 C6 0.3(5)
C2 C1 C6 C5 -0.8(4)
C2 C1 C6 C7 179.2(3)
C4 C5 C6 C1 0.4(4)
C4 C5 C6 C7 -179.5(3)
C1 C6 C7 C8 94.9(3)
C5 C6 C7 C8 -85.2(3)
C1 C6 C7 C14 -30.1(4)
C5 C6 C7 C14 149.8(3)
C6 C7 C8 C13 -40.4(4)
C14 C7 C8 C13 85.1(3)
C6 C7 C8 C9 139.9(3)
C14 C7 C8 C9 -94.6(3)
C13 C8 C9 C10 -0.1(4)
C7 C8 C9 C10 179.6(3)
C8 C9 C10 C11 0.6(4)
C9 C10 C11 C12 -0.9(4)
C10 C11 C12 C13 0.7(4)
C9 C8 C13 C12 -0.1(4)
C7 C8 C13 C12 -179.8(3)
C11 C12 C13 C8 -0.2(4)
C15 N1 C14 O1 -5.2(5)
C15 N1 C14 C7 174.6(3)
C6 C7 C14 O1 114.1(3)
C8 C7 C14 O1 -13.1(4)
C6 C7 C14 N1 -65.8(3)
C8 C7 C14 N1 167.0(2)
C16 N2 C15 N1 -176.0(3)
C16 N2 C15 S1 3.2(5)
C14 N1 C15 N2 2.0(4)
C14 N1 C15 S1 -177.3(2)
C15 N2 C16 C21 -16.1(5)
C15 N2 C16 C17 166.4(3)
C21 C16 C17 C18 -0.7(4)
N2 C16 C17 C18 177.0(3)
C16 C17 C18 C19 -0.1(5)
C16 C17 C18 C22 -177.8(3)
C17 C18 C19 C20 1.0(5)
C22 C18 C19 C20 178.7(3)
C18 C19 C20 C21 -1.2(5)
C17 C16 C21 C20 0.5(4)
N2 C16 C21 C20 -176.8(3)
C19 C20 C21 C16 0.4(4)
C17 C18 C22 C23 -10.1(5)
C19 C18 C22 C23 172.3(3)
